data_2220683
loop_
_publ_author_name
'Guan, Pei-Guo'

_publ_section_title
;
 Tetraaquabis(<i>N</i>-phenylsulfonyl-<small>L</small>-leucinato)cadmium(II)
 dihydrate
;
_journal_coeditor_code AT2702
_journal_issue 2
_journal_name_full 'Acta Crystallographica Section E'
_journal_page_first m172
_journal_paper_doi 10.1107/S1600536809000683
_journal_volume 65
_journal_year 2009
_chemical_formula_iupac '[Cd (C12 H16 N O4 S)2 (H2 O)], 2H2 O'
_chemical_formula_moiety 'C24 H36 Cd N2 O10 S2, 2(H2 O)'
_chemical_formula_sum 'C24 H40 Cd N2 O12 S2'
_chemical_formula_weight 725.10
_chemical_name_systematic
;
Tetraaquabis(<i>N</i>-phenylsulfonyl-L-leucinato)cadmium(II) dihydrate
;
_space_group_IT_number 18
_symmetry_cell_setting orthorhombic
_symmetry_space_group_name_Hall 'P 2 2ab'
_symmetry_space_group_name_H-M 'P 21 21 2'
_atom_sites_solution_hydrogens geom
_atom_sites_solution_primary direct
_atom_sites_solution_secondary difmap
_audit_creation_method SHELXL-97
_cell_angle_alpha 90.00
_cell_angle_beta 90.00
_cell_angle_gamma 90.00
_cell_formula_units_Z 2
_cell_length_a 17.733(2)
_cell_length_b 17.2930(19)
_cell_length_c 5.6051(11)
_cell_measurement_reflns_used 2267
_cell_measurement_temperature 298(2)
_cell_measurement_theta_max 19.607
_cell_measurement_theta_min 2.297
_cell_volume 1718.8(4)
_computing_cell_refinement 'SAINT (Bruker, 1997)'
_computing_data_collection 'SMART (Bruker, 1997)'
_computing_data_reduction 'SAINT (Bruker, 1997)'
_computing_molecular_graphics 'SHELXTL (Sheldrick, 2008)'
_computing_publication_material 'SHELXTL (Sheldrick, 2008)'
_computing_structure_refinement 'SHELXL97 (Sheldrick, 2008)'
_computing_structure_solution 'SHELXS97 (Sheldrick, 2008)'
_diffrn_ambient_temperature 298(2)
_diffrn_measured_fraction_theta_full 1.000
_diffrn_measured_fraction_theta_max 1.000
_diffrn_measurement_device_type 'Bruker SMART CCD area-detector'
_diffrn_measurement_method '\f and \w'
_diffrn_radiation_monochromator graphite
_diffrn_radiation_source 'fine-focus sealed tube'
_diffrn_radiation_type MoK\a
_diffrn_radiation_wavelength 0.71073
_diffrn_reflns_av_R_equivalents 0.0505
_diffrn_reflns_av_sigmaI/netI 0.0613
_diffrn_reflns_limit_h_max 19
_diffrn_reflns_limit_h_min -21
_diffrn_reflns_limit_k_max 20
_diffrn_reflns_limit_k_min -18
_diffrn_reflns_limit_l_max 6
_diffrn_reflns_limit_l_min -6
_diffrn_reflns_number 9050
_diffrn_reflns_theta_full 25.00
_diffrn_reflns_theta_max 25.00
_diffrn_reflns_theta_min 1.64
_exptl_absorpt_coefficient_mu 0.811
_exptl_absorpt_correction_T_max 0.7588
_exptl_absorpt_correction_T_min 0.6871
_exptl_absorpt_correction_type multi-scan
_exptl_absorpt_process_details '(SADABS; Sheldrick, 1996)'
_exptl_crystal_colour colourless
_exptl_crystal_density_diffrn 1.401
_exptl_crystal_density_method 'not measured'
_exptl_crystal_description block
_exptl_crystal_F_000 748
_exptl_crystal_size_max 0.50
_exptl_crystal_size_mid 0.40
_exptl_crystal_size_min 0.36
_refine_diff_density_max 0.700
_refine_diff_density_min -0.561
_refine_ls_abs_structure_details 'Flack (1983), 1247 Freidel pairs'
_refine_ls_abs_structure_Flack 0.00(8)
_refine_ls_extinction_method none
_refine_ls_goodness_of_fit_ref 1.027
_refine_ls_hydrogen_treatment constr
_refine_ls_matrix_type full
_refine_ls_number_parameters 207
_refine_ls_number_reflns 3033
_refine_ls_number_restraints 0
_refine_ls_restrained_S_all 1.027
_refine_ls_R_factor_all 0.1067
_refine_ls_R_factor_gt 0.0678
_refine_ls_shift/su_max 0.001
_refine_ls_shift/su_mean 0.000
_refine_ls_structure_factor_coef Fsqd
_refine_ls_weighting_details 'calc w=1/[\s^2^(Fo^2^)+(0.1333P)^2^+0.5509P] where P=(Fo^2^+2Fc^2^)/3'
_refine_ls_weighting_scheme calc
_refine_ls_wR_factor_gt 0.1794
_refine_ls_wR_factor_ref 0.2142
_reflns_number_gt 1954
_reflns_number_total 3033
_reflns_threshold_expression I>2\s(I)
_cod_data_source_file at2702.cif
_cod_data_source_block I
_cod_original_cell_volume 1718.9(4)
_cod_database_code 2220683
_cod_database_fobs_code 2220683

loop_
_symmetry_equiv_pos_as_xyz
'x, y, z'
'-x, -y, z'
'x+1/2, -y+1/2, -z'
'-x+1/2, y+1/2, -z'

loop_
_atom_site_type_symbol
_atom_site_label
_atom_site_fract_x
_atom_site_fract_y
_atom_site_fract_z
_atom_site_U_iso_or_equiv
_atom_site_adp_type
_atom_site_calc_flag
_atom_site_refinement_flags
_atom_site_occupancy
_atom_site_disorder_assembly
_atom_site_disorder_group
Cd Cd1 0.5000 0.5000 0.05213(18) 0.0754(4) Uani d S 1 . .
N N1 0.3790(4) 0.7120(5) 0.5321(16) 0.067(2) Uani d . 1 . .
H H1 0.3992 0.6707 0.6057 0.081 Uiso d R 1 . .
O O1 0.4512(4) 0.5829(4) 0.3465(14) 0.079(2) Uani d . 1 A .
O O2 0.4394(4) 0.6239(4) -0.0210(14) 0.077(2) Uani d . 1 A .
O O3 0.2573(4) 0.7608(4) 0.4174(14) 0.080(2) Uani d . 1 . .
O O4 0.2793(4) 0.7154(5) 0.8283(13) 0.085(2) Uani d . 1 . .
O O5 0.5451(10) 0.5261(9) -0.333(3) 0.099(5) Uani d P 0.50 A .
H H5E 0.5163 0.5567 -0.4087 0.119 Uiso d PR 0.50 . .
H H5F 0.5517 0.4850 -0.4128 0.119 Uiso d PR 0.50 . .
O O6 0.379(2) 0.446(3) 0.075(15) 0.110(12) Uani d P 0.57(13) A 1
H H6E 0.3791 0.3977 0.0942 0.132 Uiso d PR 0.57(13) A 1
H H6F 0.3768 0.4554 -0.0740 0.132 Uiso d PR 0.57(13) A 1
O O6' 0.396(3) 0.428(3) 0.191(19) 0.110(16) Uani d P 0.43(13) A 2
H H6'C 0.3941 0.3821 0.1354 0.132 Uiso d PR 0.43(13) A 2
H H6'B 0.4170 0.4296 0.3270 0.132 Uiso d PR 0.43(13) A 2
O O7 0.6587(11) 0.6808(11) 0.976(4) 0.128(7) Uani d P 0.50 . .
H H7C 0.6778 0.6880 0.8389 0.153 Uiso d PR 0.50 . .
H H7D 0.6855 0.7054 1.0766 0.153 Uiso d PR 0.50 . .
S S1 0.29018(13) 0.70772(14) 0.5767(5) 0.0649(6) Uani d . 1 . .
C C1 0.4350(6) 0.6338(6) 0.197(2) 0.068(3) Uani d . 1 . .
C C2 0.4090(6) 0.7135(6) 0.2887(19) 0.069(3) Uani d . 1 A .
H H2 0.3714 0.7354 0.1798 0.083 Uiso calc R 1 . .
C C3 0.4805(6) 0.7630(7) 0.285(2) 0.085(3) Uani d . 1 . .
H H3A 0.5139 0.7441 0.4090 0.102 Uiso calc R 1 A .
H H3B 0.5056 0.7546 0.1336 0.102 Uiso calc R 1 . .
C C4 0.4717(8) 0.8475(8) 0.319(3) 0.101(4) Uani d . 1 A .
H H4 0.4474 0.8621 0.4690 0.122 Uiso calc R 1 . .
C C5 0.4321(9) 0.8787(9) 0.095(4) 0.129(6) Uani d . 1 . .
H H5A 0.4440 0.8463 -0.0392 0.194 Uiso calc R 1 A .
H H5B 0.4491 0.9305 0.0636 0.194 Uiso calc R 1 . .
H H5C 0.3786 0.8789 0.1199 0.194 Uiso calc R 1 . .
C C6 0.5520(11) 0.8810(9) 0.286(4) 0.151(8) Uani d . 1 . .
H H6A 0.5840 0.8629 0.4117 0.227 Uiso calc R 1 A .
H H6B 0.5497 0.9365 0.2897 0.227 Uiso calc R 1 . .
H H6C 0.5719 0.8646 0.1346 0.227 Uiso calc R 1 . .
C C7 0.2568(6) 0.6164(6) 0.498(2) 0.074(3) Uani d . 1 . .
C C8 0.2721(7) 0.5536(7) 0.651(2) 0.083(3) Uani d . 1 . .
H H8 0.2995 0.5616 0.7905 0.099 Uiso calc R 1 . .
C C9 0.2469(7) 0.4809(7) 0.596(3) 0.093(4) Uani d . 1 . .
H H9 0.2571 0.4398 0.6977 0.111 Uiso calc R 1 . .
C C10 0.2057(8) 0.4681(8) 0.384(3) 0.094(4) Uani d . 1 . .
H H10 0.1882 0.4189 0.3462 0.113 Uiso calc R 1 . .
C C11 0.1923(7) 0.5283(7) 0.239(3) 0.093(4) Uani d . 1 . .
H H11 0.1650 0.5202 0.1000 0.112 Uiso calc R 1 . .
C C12 0.2186(7) 0.6048(7) 0.292(2) 0.083(3) Uani d . 1 . .
H H12 0.2096 0.6454 0.1871 0.099 Uiso calc R 1 . .

loop_
_atom_site_aniso_label
_atom_site_aniso_U_11
_atom_site_aniso_U_22
_atom_site_aniso_U_33
_atom_site_aniso_U_12
_atom_site_aniso_U_13
_atom_site_aniso_U_23
Cd1 0.0923(8) 0.0840(7) 0.0497(6) 0.0321(6) 0.000 0.000
N1 0.075(5) 0.069(4) 0.058(5) 0.015(4) -0.007(4) -0.005(4)
O1 0.095(5) 0.077(4) 0.064(5) 0.024(4) -0.006(4) 0.004(4)
O2 0.090(5) 0.079(4) 0.062(5) 0.026(4) 0.002(4) 0.000(4)
O3 0.084(4) 0.080(5) 0.076(5) 0.030(4) -0.004(4) 0.003(4)
O4 0.099(5) 0.102(5) 0.056(4) 0.030(5) 0.010(4) -0.010(4)
O5 0.149(14) 0.083(11) 0.066(10) 0.054(9) 0.002(9) 0.006(8)
O6 0.115(16) 0.120(16) 0.09(3) 0.017(12) -0.012(19) 0.005(18)
O6' 0.11(2) 0.12(2) 0.09(3) 0.017(17) -0.01(2) 0.00(3)
O7 0.133(15) 0.133(14) 0.117(17) -0.040(12) 0.014(13) -0.052(14)
S1 0.0736(14) 0.0714(14) 0.0498(13) 0.0225(12) -0.0001(13) -0.0047(13)
C1 0.074(6) 0.071(6) 0.058(7) 0.015(5) -0.006(5) 0.008(6)
C2 0.077(7) 0.071(6) 0.060(6) 0.009(5) -0.004(5) 0.003(5)
C3 0.087(8) 0.088(8) 0.080(8) 0.003(6) -0.008(6) 0.006(6)
C4 0.102(9) 0.103(10) 0.099(10) -0.002(7) -0.018(8) 0.005(9)
C5 0.142(13) 0.119(11) 0.126(15) -0.002(9) -0.027(13) 0.022(12)
C6 0.147(15) 0.137(14) 0.17(2) -0.037(12) -0.029(15) 0.013(15)
C7 0.083(6) 0.080(6) 0.060(8) 0.008(5) -0.001(5) 0.003(5)
C8 0.095(8) 0.085(8) 0.069(8) 0.004(6) -0.008(6) 0.002(6)
C9 0.104(8) 0.089(9) 0.085(9) 0.002(6) -0.004(7) 0.011(7)
C10 0.106(9) 0.091(8) 0.086(10) -0.008(7) 0.003(8) 0.003(8)
C11 0.105(9) 0.099(10) 0.075(9) -0.006(7) -0.008(7) 0.000(7)
C12 0.096(8) 0.086(8) 0.067(8) -0.002(6) -0.003(7) 0.003(6)

loop_
_atom_type_symbol
_atom_type_description
_atom_type_scat_dispersion_real
_atom_type_scat_dispersion_imag
_atom_type_scat_source
C C 0.0033 0.0016 'International Tables Vol C Tables 4.2.6.8 and 6.1.1.4'
H H 0.0000 0.0000 'International Tables Vol C Tables 4.2.6.8 and 6.1.1.4'
N N 0.0061 0.0033 'International Tables Vol C Tables 4.2.6.8 and 6.1.1.4'
O O 0.0106 0.0060 'International Tables Vol C Tables 4.2.6.8 and 6.1.1.4'
Cd Cd -0.8075 1.2024 'International Tables Vol C Tables 4.2.6.8 and 6.1.1.4'
S S 0.1246 0.1234 'International Tables Vol C Tables 4.2.6.8 and 6.1.1.4'

loop_
_geom_angle_atom_site_label_1
_geom_angle_atom_site_label_2
_geom_angle_atom_site_label_3
_geom_angle_site_symmetry_1
_geom_angle_site_symmetry_3
_geom_angle
_geom_angle_publ_flag
O5 Cd1 O5 2_665 . 46.1(9) ?
O5 Cd1 O6 2_665 . 70(2) ?
O5 Cd1 O6 . . 116(2) ?
O5 Cd1 O6 2_665 2_665 116(2) ?
O5 Cd1 O6 . 2_665 70(2) ?
O6 Cd1 O6 . 2_665 174(4) ?
O5 Cd1 O1 2_665 2_665 130.8(4) ?
O5 Cd1 O1 . 2_665 129.6(4) ?
O6 Cd1 O1 . 2_665 93(2) ?
O6 Cd1 O1 2_665 2_665 82.2(9) ?
O5 Cd1 O1 2_665 . 129.6(4) ?
O5 Cd1 O1 . . 130.8(4) ?
O6 Cd1 O1 . . 82.2(9) ?
O6 Cd1 O1 2_665 . 93(2) ?
O1 Cd1 O1 2_665 . 90.8(4) ?
O5 Cd1 O6' 2_665 2_665 132(3) ?
O5 Cd1 O6' . 2_665 86(3) ?
O6 Cd1 O6' . 2_665 155(4) ?
O6 Cd1 O6' 2_665 2_665 19.3(9) ?
O1 Cd1 O6' 2_665 2_665 78.7(11) ?
O1 Cd1 O6' . 2_665 75(3) ?
O5 Cd1 O6' 2_665 . 86(3) ?
O5 Cd1 O6' . . 132(3) ?
O6 Cd1 O6' . . 19.3(9) ?
O6 Cd1 O6' 2_665 . 155(4) ?
O1 Cd1 O6' 2_665 . 75(3) ?
O1 Cd1 O6' . . 78.7(11) ?
O6' Cd1 O6' 2_665 . 142(5) ?
O5 Cd1 O2 2_665 2_665 80.0(4) ?
O5 Cd1 O2 . 2_665 82.2(4) ?
O6 Cd1 O2 . 2_665 93.9(10) ?
O6 Cd1 O2 2_665 2_665 87.2(16) ?
O1 Cd1 O2 2_665 2_665 54.4(3) ?
O1 Cd1 O2 . 2_665 144.9(3) ?
O6' Cd1 O2 2_665 2_665 100(2) ?
O6' Cd1 O2 . 2_665 86.3(13) ?
O5 Cd1 O2 2_665 . 82.2(4) ?
O5 Cd1 O2 . . 80.0(4) ?
O6 Cd1 O2 . . 87.2(16) ?
O6 Cd1 O2 2_665 . 93.9(10) ?
O1 Cd1 O2 2_665 . 144.9(3) ?
O1 Cd1 O2 . . 54.4(3) ?
O6' Cd1 O2 2_665 . 86.3(13) ?
O6' Cd1 O2 . . 100(2) ?
O2 Cd1 O2 2_665 . 160.6(4) ?
O5 Cd1 C1 2_665 2_665 104.8(4) ?
O5 Cd1 C1 . 2_665 107.1(4) ?
O6 Cd1 C1 . 2_665 92.2(18) ?
O6 Cd1 C1 2_665 2_665 86.0(9) ?
O1 Cd1 C1 2_665 2_665 27.4(3) ?
O1 Cd1 C1 . 2_665 117.9(3) ?
O6' Cd1 C1 2_665 2_665 91.2(11) ?
O6' Cd1 C1 . 2_665 77(2) ?
O2 Cd1 C1 2_665 2_665 27.1(3) ?
O2 Cd1 C1 . 2_665 172.3(3) ?
C2 N1 S1 . . 120.3(7) ?
C2 N1 H1 . . 107.3 ?
S1 N1 H1 . . 106.5 ?
C1 O1 Cd1 . . 92.5(6) ?
C1 O2 Cd1 . . 89.0(6) ?
Cd1 O5 H5E . . 112.2 ?
Cd1 O5 H5F . . 111.9 ?
H5E O5 H5F . . 109.8 ?
Cd1 O6 H6F . . 84.7 ?
H6E O6 H6F . . 107.7 ?
Cd1 O6 H6'C . . 99.8 ?
H6E O6 H6'C . . 15.9 ?
H6F O6 H6'C . . 117.1 ?
Cd1 O6' H6E . . 114.2 ?
Cd1 O6' H6'C . . 113.8 ?
H6E O6' H6'C . . 30.9 ?
Cd1 O6' H6'B . . 86.3 ?
H6E O6' H6'B . . 141.9 ?
H6'C O6' H6'B . . 112.3 ?
H7C O7 H7D . . 107.7 ?
O3 S1 O4 . . 120.6(5) ?
O3 S1 N1 . . 106.2(5) ?
O4 S1 N1 . . 106.4(5) ?
O3 S1 C7 . . 106.9(5) ?
O4 S1 C7 . . 106.7(5) ?
N1 S1 C7 . . 109.7(5) ?
O2 C1 O1 . . 123.5(10) ?
O2 C1 C2 . . 118.2(10) ?
O1 C1 C2 . . 118.3(9) ?
N1 C2 C3 . . 108.8(9) ?
N1 C2 C1 . . 113.8(9) ?
C3 C2 C1 . . 104.4(9) ?
N1 C2 H2 . . 109.9 ?
C3 C2 H2 . . 109.9 ?
C1 C2 H2 . . 109.9 ?
C4 C3 C2 . . 117.6(10) ?
C4 C3 H3A . . 107.9 ?
C2 C3 H3A . . 107.9 ?
C4 C3 H3B . . 107.9 ?
C2 C3 H3B . . 107.9 ?
H3A C3 H3B . . 107.2 ?
C3 C4 C5 . . 107.0(13) ?
C3 C4 C6 . . 104.9(12) ?
C5 C4 C6 . . 101.0(15) ?
C3 C4 H4 . . 114.2 ?
C5 C4 H4 . . 114.2 ?
C6 C4 H4 . . 114.2 ?
C4 C5 H5A . . 109.5 ?
C4 C5 H5B . . 109.5 ?
H5A C5 H5B . . 109.5 ?
C4 C5 H5C . . 109.5 ?
H5A C5 H5C . . 109.5 ?
H5B C5 H5C . . 109.5 ?
C4 C6 H6A . . 109.5 ?
C4 C6 H6B . . 109.5 ?
H6A C6 H6B . . 109.5 ?
C4 C6 H6C . . 109.5 ?
H6A C6 H6C . . 109.5 ?
H6B C6 H6C . . 109.5 ?
C12 C7 C8 . . 120.0(11) ?
C12 C7 S1 . . 121.3(9) ?
C8 C7 S1 . . 118.7(9) ?
C9 C8 C7 . . 120.4(12) ?
C9 C8 H8 . . 119.8 ?
C7 C8 H8 . . 119.8 ?
C8 C9 C10 . . 120.3(12) ?
C8 C9 H9 . . 119.8 ?
C10 C9 H9 . . 119.8 ?
C11 C10 C9 . . 118.5(12) ?
C11 C10 H10 . . 120.7 ?
C9 C10 H10 . . 120.7 ?
C10 C11 C12 . . 122.3(12) ?
C10 C11 H11 . . 118.8 ?
C12 C11 H11 . . 118.8 ?
C7 C12 C11 . . 118.4(12) ?
C7 C12 H12 . . 120.8 ?
C11 C12 H12 . . 120.8 ?

loop_
_geom_bond_atom_site_label_1
_geom_bond_atom_site_label_2
_geom_bond_site_symmetry_2
_geom_bond_distance
_geom_bond_publ_flag
Cd1 O5 2_665 2.343(16) ?
Cd1 O5 . 2.343(16) ?
Cd1 O6 . 2.35(3) ?
Cd1 O6 2_665 2.35(3) ?
Cd1 O1 2_665 2.351(7) ?
Cd1 O1 . 2.351(7) ?
Cd1 O6' 2_665 2.36(4) ?
Cd1 O6' . 2.36(4) ?
Cd1 O2 2_665 2.433(7) ?
Cd1 O2 . 2.433(7) ?
Cd1 C1 2_665 2.709(11) ?
N1 C2 . 1.464(14) ?
N1 S1 . 1.597(8) ?
N1 H1 . 0.8999 ?
O1 C1 . 1.249(12) ?
O2 C1 . 1.235(13) ?
O3 S1 . 1.407(7) ?
O4 S1 . 1.430(8) ?
O5 H5E . 0.8500 ?
O5 H5F . 0.8500 ?
O6 H6E . 0.8500 ?
O6 H6F . 0.8501 ?
O6 H6'C . 1.1951 ?
O6' H6E . 0.8094 ?
O6' H6'C . 0.8500 ?
O6' H6'B . 0.8501 ?
O7 H7C . 0.8500 ?
O7 H7D . 0.8499 ?
S1 C7 . 1.742(12) ?
C1 C2 . 1.543(15) ?
C2 C3 . 1.531(15) ?
C2 H2 . 0.9800 ?
C3 C4 . 1.481(17) ?
C3 H3A . 0.9700 ?
C3 H3B . 0.9700 ?
C4 C5 . 1.54(2) ?
C4 C6 . 1.55(2) ?
C4 H4 . 0.9800 ?
C5 H5A . 0.9600 ?
C5 H5B . 0.9600 ?
C5 H5C . 0.9600 ?
C6 H6A . 0.9600 ?
C6 H6B . 0.9600 ?
C6 H6C . 0.9600 ?
C7 C12 . 1.356(16) ?
C7 C8 . 1.409(16) ?
C8 C9 . 1.371(17) ?
C8 H8 . 0.9300 ?
C9 C10 . 1.408(19) ?
C9 H9 . 0.9300 ?
C10 C11 . 1.343(16) ?
C10 H10 . 0.9300 ?
C11 C12 . 1.432(17) ?
C11 H11 . 0.9300 ?
C12 H12 . 0.9300 ?

loop_
_geom_hbond_atom_site_label_D
_geom_hbond_atom_site_label_H
_geom_hbond_atom_site_label_A
_geom_hbond_site_symmetry_A
_geom_hbond_distance_DH
_geom_hbond_distance_HA
_geom_hbond_distance_DA
_geom_hbond_angle_DHA
_geom_hbond_publ_flag
N1 H1 O1 . 0.90 2.29 2.776(11) 113 yes
N1 H1 O2 1_556 0.90 2.35 3.121(12) 143 yes
O5 H5E O1 1_554 0.85 1.85 2.639(19) 154 yes
O5 H5F O1 2_664 0.85 1.79 2.605(18) 161 yes
O7 H7C O3 3_566 0.85 2.20 2.99(2) 155 yes
O7 H7D O4 3_567 0.85 2.22 3.00(2) 152 yes
C2 H2 O3 . 0.98 2.46 2.903(13) 107 yes
C2 H2 O4 1_554 0.98 2.58 3.457(13) 149 yes
C12 H12 O3 . 0.93 2.52 2.871(14) 102 yes

loop_
_geom_torsion_atom_site_label_1
_geom_torsion_atom_site_label_2
_geom_torsion_atom_site_label_3
_geom_torsion_atom_site_label_4
_geom_torsion_site_symmetry_1
_geom_torsion_site_symmetry_2
_geom_torsion_site_symmetry_3
_geom_torsion_site_symmetry_4
_geom_torsion
_geom_torsion_publ_flag
O5 Cd1 O1 C1 2_665 . . . -40.1(10) ?
O5 Cd1 O1 C1 . . . . 21.6(9) ?
O6 Cd1 O1 C1 . . . . -96(2) ?
O6 Cd1 O1 C1 2_665 . . . 88.2(11) ?
O1 Cd1 O1 C1 2_665 . . . 170.4(8) ?
O6' Cd1 O1 C1 2_665 . . . 92.4(13) ?
O6' Cd1 O1 C1 . . . . -116(3) ?
O2 Cd1 O1 C1 2_665 . . . 178.1(7) ?
O2 Cd1 O1 C1 . . . . -4.2(7) ?
C1 Cd1 O1 C1 2_665 . . . 175.4(4) ?
O5 Cd1 O2 C1 2_665 . . . 157.0(9) ?
O5 Cd1 O2 C1 . . . . -156.3(9) ?
O6 Cd1 O2 C1 . . . . 87(2) ?
O6 Cd1 O2 C1 2_665 . . . -87(2) ?
O1 Cd1 O2 C1 2_665 . . . -5.3(10) ?
O1 Cd1 O2 C1 . . . . 4.2(7) ?
O6' Cd1 O2 C1 2_665 . . . -69(3) ?
O6' Cd1 O2 C1 . . . . 72(3) ?
O2 Cd1 O2 C1 2_665 . . . -179.7(7) ?
C1 Cd1 O2 C1 2_665 . . . 1(3) ?
C2 N1 S1 O3 . . . . -44.3(9) ?
C2 N1 S1 O4 . . . . -174.0(8) ?
C2 N1 S1 C7 . . . . 70.9(9) ?
Cd1 O2 C1 O1 . . . . -7.7(12) ?
Cd1 O2 C1 C2 . . . . 171.4(9) ?
Cd1 O1 C1 O2 . . . . 8.0(13) ?
Cd1 O1 C1 C2 . . . . -171.1(9) ?
S1 N1 C2 C3 . . . . 146.7(7) ?
S1 N1 C2 C1 . . . . -97.4(9) ?
O2 C1 C2 N1 . . . . 158.6(10) ?
O1 C1 C2 N1 . . . . -22.2(14) ?
O2 C1 C2 C3 . . . . -82.9(13) ?
O1 C1 C2 C3 . . . . 96.3(12) ?
N1 C2 C3 C4 . . . . -69.9(14) ?
C1 C2 C3 C4 . . . . 168.2(12) ?
C2 C3 C4 C5 . . . . -68.8(16) ?
C2 C3 C4 C6 . . . . -175.5(13) ?
O3 S1 C7 C12 . . . . 11.0(11) ?
O4 S1 C7 C12 . . . . 141.3(10) ?
N1 S1 C7 C12 . . . . -103.7(10) ?
O3 S1 C7 C8 . . . . -170.8(9) ?
O4 S1 C7 C8 . . . . -40.5(10) ?
N1 S1 C7 C8 . . . . 74.5(10) ?
C12 C7 C8 C9 . . . . -1.7(19) ?
S1 C7 C8 C9 . . . . -179.9(10) ?
C7 C8 C9 C10 . . . . 0(2) ?
C8 C9 C10 C11 . . . . 0.4(19) ?
C9 C10 C11 C12 . . . . 0(2) ?
C8 C7 C12 C11 . . . . 2.2(18) ?
S1 C7 C12 C11 . . . . -179.6(9) ?
C10 C11 C12 C7 . . . . -1.5(19) ?
